data_1559635
loop_
_publ_author_name
'Guarnieri-Ib\'a\~nez, Alejandro'
'de Aguirre, Adiran'
'Besnard, C\'eline'
'Poblador-Bahamonde, Amalia I'
'Lacour, J\'er\^ome'

_publ_section_title
;
 Regiodivergent synthesis of pyrazino-indolines <i>vs.</i> triazocines
 <i>via</i> \a-imino carbenes addition to imidazolidines.
;
_journal_issue 4
_journal_name_full 'Chemical science'
_journal_page_first 1479
_journal_page_last 1485
_journal_paper_doi 10.1039/d0sc05725h
_journal_volume 12
_journal_year 2020
_chemical_formula_moiety 'C31 H30 N4 O5 S'
_chemical_formula_sum 'C31 H30 N4 O5 S'
_chemical_formula_weight 570.65
_space_group_crystal_system monoclinic
_space_group_IT_number 14
_space_group_name_Hall '-P 2yn'
_space_group_name_H-M_alt 'P 1 21/n 1'
_atom_sites_solution_hydrogens geom
_atom_sites_solution_primary direct
_audit_creation_date 2017-12-04
_audit_creation_method
;
Olex2 1.2
(compiled 2017.08.10 svn.r3458 for OlexSys, GUI svn.r5381)
;
_audit_update_record
;
2020-07-09 deposited with the CCDC.	2020-11-23 downloaded from the CCDC.
;
_cell_angle_alpha 90
_cell_angle_beta 105.5221(8)
_cell_angle_gamma 90
_cell_formula_units_Z 4
_cell_length_a 10.14023(8)
_cell_length_b 15.89219(10)
_cell_length_c 18.23835(15)
_cell_measurement_reflns_used 13174
_cell_measurement_temperature 180.01(10)
_cell_measurement_theta_max 73.6670
_cell_measurement_theta_min 3.7150
_cell_volume 2831.92(4)
_computing_cell_refinement 'CrysAlisPro 1.171.38.46 (Rigaku OD, 2015)'
_computing_data_collection 'CrysAlisPro 1.171.38.46 (Rigaku OD, 2015)'
_computing_data_reduction 'CrysAlisPro 1.171.38.46 (Rigaku OD, 2015)'
_computing_molecular_graphics 'Olex2 (Dolomanov et al., 2009)'
_computing_publication_material 'Olex2 (Dolomanov et al., 2009)'
_computing_structure_refinement 'ShelXL (Sheldrick, 2015)'
_computing_structure_solution 'SIR2004 (Burla et al., 2007)'
_diffrn_ambient_environment N~2~
_diffrn_ambient_temperature 180.01(10)
_diffrn_detector 'CCD plate'
_diffrn_detector_area_resol_mean 10.4679
_diffrn_detector_type Atlas
_diffrn_measured_fraction_theta_full 1.000
_diffrn_measured_fraction_theta_max 0.987
_diffrn_measurement_details
;
List of Runs (angles in degrees, time in seconds):

  # Type    Start    End  Width  t~exp~   \w     \q     \k     \f   Frames
#--------------------------------------------------------------------------
  1  \w     -3.00  69.00   1.00    1.00    --   38.94 -38.00  90.00   72
  2  \w      4.00  49.00   1.00    1.00    --   38.94 -99.00  90.00   45
  3  \w     37.00 133.00   1.00    1.50    --  110.40 -45.00 120.00   96
  4  \w     54.00 171.00   1.00    1.50    --  110.40 -15.00 -30.00  117
  5  \w    117.00 169.00   1.00    1.50    --  110.40  45.00-180.00   52
  6  \w    132.00 173.00   1.00    1.50    --  110.40 111.00-180.00   41
  7  \w    103.00 132.00   1.00    1.50    --  110.40 111.00-150.00   29
  8  \w     61.00 148.00   1.00    1.50    --  110.40 -30.00-180.00   87
  9  \w     79.00 114.00   1.00    1.50    --  110.40-111.00 -60.00   35
 10  \w     68.00 109.00   1.00    1.50    --  110.40 -94.00-180.00   41
 11  \w     55.00 126.00   1.00    1.50    --  110.40 -61.00-150.00   71
 12  \w     89.00 117.00   1.00    1.00    --   38.94-178.00-120.00   28
 13  \w     37.00 115.00   1.00    1.50    --  110.40-111.00  60.00   78
 14  \w     26.00  73.00   1.00    1.50    --  110.40 -77.00  90.00   47
 15  \w     28.00  89.00   1.00    1.50    --  110.40 -94.00 150.00   61
 16  \w    100.00 177.00   1.00    1.50    --  110.40 111.00 120.00   77
 17  \w     71.00 132.00   1.00    1.00    --   38.94 178.00  90.00   61
 18  \w   -114.00 -87.00   1.00    1.00    --  -38.94 -99.00-120.00   27
 19  \w   -113.00  -7.00   1.00    1.00    --  -38.94 -57.00-150.00  106
 20  \w   -111.00 -85.00   1.00    1.00    --  -38.94 -99.00 -30.00   26
 21  \w   -105.00 -80.00   1.00    1.00    --  -38.94 -99.00  30.00   25
 22  \w   -121.00 -83.00   1.00    1.00    --  -38.94 -99.00 -60.00   38
 23  \w   -114.00 -57.00   1.00    1.00    --  -38.94-151.00-142.00   57
 24  \w   -115.00 -81.00   1.00    1.00    --  -38.94 -99.00-150.00   34
;
_diffrn_measurement_device 'four-circle diffractometer'
_diffrn_measurement_device_type 'SuperNova, Dual, Cu at zero, Atlas'
_diffrn_measurement_method '\w scans'
_diffrn_orient_matrix_type 'CrysAlisPro convention (1999,Acta A55,543-557)'
_diffrn_orient_matrix_UB_11 -0.0381842000
_diffrn_orient_matrix_UB_12 0.0832339000
_diffrn_orient_matrix_UB_13 -0.0438836000
_diffrn_orient_matrix_UB_21 -0.0440069000
_diffrn_orient_matrix_UB_22 -0.0492578000
_diffrn_orient_matrix_UB_23 -0.0753442000
_diffrn_orient_matrix_UB_31 -0.1465168000
_diffrn_orient_matrix_UB_32 -0.0068359000
_diffrn_orient_matrix_UB_33 0.0088527000
_diffrn_radiation_monochromator mirror
_diffrn_radiation_probe x-ray
_diffrn_radiation_type CuK\a
_diffrn_radiation_wavelength 1.54184
_diffrn_reflns_av_R_equivalents 0.0234
_diffrn_reflns_av_unetI/netI 0.0189
_diffrn_reflns_Laue_measured_fraction_full 1.000
_diffrn_reflns_Laue_measured_fraction_max 0.987
_diffrn_reflns_limit_h_max 7
_diffrn_reflns_limit_h_min -12
_diffrn_reflns_limit_k_max 19
_diffrn_reflns_limit_k_min -19
_diffrn_reflns_limit_l_max 22
_diffrn_reflns_limit_l_min -22
_diffrn_reflns_number 19567
_diffrn_reflns_point_group_measured_fraction_full 1.000
_diffrn_reflns_point_group_measured_fraction_max 0.987
_diffrn_reflns_theta_full 67.684
_diffrn_reflns_theta_max 73.630
_diffrn_reflns_theta_min 3.750
_diffrn_source 'micro-focus sealed X-ray tube'
_diffrn_source_type 'SuperNova (Cu) X-ray Source'
_exptl_absorpt_coefficient_mu 1.411
_exptl_absorpt_correction_T_max 1.000
_exptl_absorpt_correction_T_min 0.261
_exptl_absorpt_correction_type gaussian
_exptl_absorpt_process_details
;
CrysAlisPro 1.171.38.46 (Rigaku Oxford Diffraction, 2015)
Numerical absorption correction based on gaussian integration over
			a multifaceted crystal model
Empirical absorption correction using spherical harmonics,
 implemented in SCALE3 ABSPACK scaling algorithm.
;
_exptl_crystal_colour yellow
_exptl_crystal_colour_primary yellow
_exptl_crystal_density_diffrn 1.338
_exptl_crystal_description prism
_exptl_crystal_F_000 1200
_exptl_crystal_size_max 0.426
_exptl_crystal_size_mid 0.303
_exptl_crystal_size_min 0.19
_refine_diff_density_max 0.264
_refine_diff_density_min -0.533
_refine_diff_density_rms 0.086
_refine_ls_extinction_method none
_refine_ls_goodness_of_fit_ref 1.066
_refine_ls_hydrogen_treatment constr
_refine_ls_matrix_type full
_refine_ls_number_parameters 380
_refine_ls_number_reflns 5648
_refine_ls_number_restraints 3
_refine_ls_restrained_S_all 1.067
_refine_ls_R_factor_all 0.0438
_refine_ls_R_factor_gt 0.0409
_refine_ls_shift/su_max 0.001
_refine_ls_shift/su_mean 0.000
_refine_ls_structure_factor_coef Fsqd
_refine_ls_weighting_details 'w=1/[\s^2^(Fo^2^)+(0.0618P)^2^+0.8235P] where P=(Fo^2^+2Fc^2^)/3'
_refine_ls_weighting_scheme calc
_refine_ls_wR_factor_gt 0.1056
_refine_ls_wR_factor_ref 0.1083
_reflns_Friedel_coverage 0.000
_reflns_number_gt 5173
_reflns_number_total 5648
_reflns_threshold_expression 'I > 2\s(I)'
_cod_data_source_file d0sc05725h2.cif
_cod_data_source_block AJGI_749_2_1
_cod_depositor_comments
;Adding full bibliography for 1559635--1559639.cif.

 Adding full bibliography for 1559635--1559639.cif.
;
_cod_database_code 1559635
_shelx_shelxl_version_number 2017/1
_chemical_oxdiff_formula 'C31 H30 N4 O5 S1'
_shelx_space_group_comment
;
The symmetry employed for this shelxl refinement is uniquely defined
by the following loop, which should always be used as a source of
symmetry information in preference to the above space-group names.
They are only intended as comments.
;
_shelx_estimated_absorpt_t_max 0.775
_shelx_estimated_absorpt_t_min 0.585
_reflns_odcompleteness_completeness 99.96
_reflns_odcompleteness_iscentric 1
_reflns_odcompleteness_theta 67.29
_olex2_refinement_description
;
1. Fixed Uiso
 At 1.2 times of:
  All C(H) groups, All C(H,H) groups
 At 1.5 times of:
  All C(H,H,H) groups
2. Restrained distances
 O42-C37 \\sim O40-C37
 with sigma of 0.02
 O40-C41 \\sim O42-C43
 with sigma of 0.02
 C41-C37 \\sim C37-C43
 with sigma of 0.04
3. Uiso/Uaniso restraints and constraints
Uanis(O40) = Uanis(O42)
Uanis(C41) = Uanis(C43)
4. Others
 Sof(O40)=Sof(C41)=Sof(H41A)=Sof(H41B)=Sof(H41C)=1-FVAR(1)
 Sof(O42)=Sof(C43)=Sof(H43A)=Sof(H43B)=Sof(H43C)=FVAR(1)
5.a Secondary CH2 refined with riding coordinates:
 C11(H11A,H11B), C12(H12A,H12B), C17(H17A,H17B)
5.b Aromatic/amide H refined with riding coordinates:
 C5(H5), C6(H6), C8(H8), C9(H9), C15(H15), C22(H22), C23(H23), C26(H26),
 C27(H27), C29(H29), C30(H30), C31(H31), C32(H32), C33(H33), C35(H35), C36(H36),
  C38(H38), C39(H39)
5.c Idealised Me refined as rotating group:
 C25(H25A,H25B,H25C), C41(H41A,H41B,H41C), C43(H43A,H43B,H43C)
;
_olex2_submission_special_instructions 'No special instructions were received'
_oxdiff_exptl_absorpt_empirical_details
;
Empirical correction (ABSPACK) includes:
- Absorption correction using spherical harmonics
- Frame scaling
;
_oxdiff_exptl_absorpt_empirical_full_max 1.283
_oxdiff_exptl_absorpt_empirical_full_min 0.770

loop_
_space_group_symop_operation_xyz
'x, y, z'
'-x+1/2, y+1/2, -z+1/2'
'-x, -y, -z'
'x-1/2, -y-1/2, z-1/2'

loop_
_atom_site_label
_atom_site_type_symbol
_atom_site_fract_x
_atom_site_fract_y
_atom_site_fract_z
_atom_site_U_iso_or_equiv
_atom_site_adp_type
_atom_site_occupancy
_atom_site_site_symmetry_order
_atom_site_calc_flag
_atom_site_refinement_flags_posn
_atom_site_refinement_flags_adp
_atom_site_refinement_flags_occupancy
_atom_site_disorder_assembly
_atom_site_disorder_group
S18 S 0.79337(3) 0.48139(2) 0.60565(2) 0.02526(10) Uani 1 1 d . . . . .
O2 O 0.24106(18) 0.27590(9) 0.74207(10) 0.0745(5) Uani 1 1 d . . . . .
O3 O 0.18546(19) 0.36228(10) 0.82069(10) 0.0749(5) Uani 1 1 d . . . . .
O19 O 0.68444(11) 0.44613(6) 0.54667(6) 0.0352(2) Uani 1 1 d . . . . .
O20 O 0.88325(11) 0.42727(6) 0.65888(6) 0.0351(2) Uani 1 1 d . . . . .
O40 O 0.895(2) 0.9751(9) 0.5586(13) 0.0652(13) Uani 0.319(16) 1 d D . P A 2
O42 O 0.9266(10) 0.9621(4) 0.5613(6) 0.0652(13) Uani 0.681(16) 1 d D . P A 1
N1 N 0.24256(17) 0.34608(10) 0.77061(10) 0.0526(4) Uani 1 1 d . . . . .
N10 N 0.50176(11) 0.60736(7) 0.65710(7) 0.0265(2) Uani 1 1 d . . . . .
N13 N 0.72662(11) 0.71906(7) 0.72357(6) 0.0246(2) Uani 1 1 d . . . . .
N16 N 0.71989(11) 0.54536(7) 0.65539(6) 0.0231(2) Uani 1 1 d . . . . .
C4 C 0.31444(15) 0.41309(10) 0.74388(9) 0.0356(3) Uani 1 1 d . . . . .
C5 C 0.30895(16) 0.49399(10) 0.77103(9) 0.0372(3) Uani 1 1 d . . . . .
H5 H 0.261506 0.504982 0.808412 0.045 Uiso 1 1 calc R . . . .
C6 C 0.37278(14) 0.55834(9) 0.74342(9) 0.0327(3) Uani 1 1 d . . . . .
H6 H 0.368579 0.613996 0.761674 0.039 Uiso 1 1 calc R . . . .
C7 C 0.44455(13) 0.54260(8) 0.68819(8) 0.0260(3) Uani 1 1 d . . . . .
C8 C 0.45462(13) 0.45843(9) 0.66541(8) 0.0280(3) Uani 1 1 d . . . . .
H8 H 0.507655 0.445711 0.631076 0.034 Uiso 1 1 calc R . . . .
C9 C 0.38859(14) 0.39460(9) 0.69233(8) 0.0318(3) Uani 1 1 d . . . . .
H9 H 0.393879 0.338373 0.675668 0.038 Uiso 1 1 calc R . . . .
C11 C 0.48179(14) 0.69519(8) 0.67556(8) 0.0286(3) Uani 1 1 d . . . . .
H11A H 0.392854 0.701087 0.687823 0.034 Uiso 1 1 calc R . . . .
H11B H 0.479448 0.730993 0.630801 0.034 Uiso 1 1 calc R . . . .
C12 C 0.59584(13) 0.72464(8) 0.74264(8) 0.0270(3) Uani 1 1 d . . . . .
H12A H 0.578929 0.783531 0.755326 0.032 Uiso 1 1 calc R . . . .
H12B H 0.598426 0.689147 0.787606 0.032 Uiso 1 1 calc R . . . .
C14 C 0.81644(13) 0.65185(8) 0.75545(7) 0.0239(3) Uani 1 1 d . . . . .
C15 C 0.80807(13) 0.57539(8) 0.72394(7) 0.0240(3) Uani 1 1 d . . . . .
H15 H 0.871034 0.535172 0.751945 0.029 Uiso 1 1 calc R . . . .
C17 C 0.59583(13) 0.59136(8) 0.61199(7) 0.0250(3) Uani 1 1 d . . . . .
H17A H 0.623756 0.645569 0.593972 0.030 Uiso 1 1 calc R . . . .
H17B H 0.549018 0.557875 0.566733 0.030 Uiso 1 1 calc R . . . .
C21 C 0.89152(13) 0.54858(8) 0.56471(7) 0.0252(3) Uani 1 1 d . . . . .
C22 C 0.82832(15) 0.59317(10) 0.49973(8) 0.0353(3) Uani 1 1 d . . . . .
H22 H 0.734383 0.583942 0.474989 0.042 Uiso 1 1 calc R . . . .
C23 C 0.90307(18) 0.65145(10) 0.47095(9) 0.0402(4) Uani 1 1 d . . . . .
H23 H 0.859746 0.682091 0.426274 0.048 Uiso 1 1 calc R . . . .
C24 C 1.04020(16) 0.66565(9) 0.50648(9) 0.0360(3) Uani 1 1 d . . . . .
C25 C 1.1208(2) 0.72990(11) 0.47591(13) 0.0548(5) Uani 1 1 d . . . . .
H25A H 1.168693 0.767312 0.517190 0.082 Uiso 1 1 calc GR . . . .
H25B H 1.058511 0.763016 0.435979 0.082 Uiso 1 1 calc GR . . . .
H25C H 1.187794 0.701190 0.454649 0.082 Uiso 1 1 calc GR . . . .
C26 C 1.10176(16) 0.61932(10) 0.57063(10) 0.0409(4) Uani 1 1 d . . . . .
H26 H 1.196126 0.627775 0.594832 0.049 Uiso 1 1 calc R . . . .
C27 C 1.02889(15) 0.56074(10) 0.60050(9) 0.0346(3) Uani 1 1 d . . . . .
H27 H 1.072496 0.529505 0.644762 0.042 Uiso 1 1 calc R . . . .
C28 C 0.91940(14) 0.67050(9) 0.82870(8) 0.0290(3) Uani 1 1 d . . . . .
C29 C 1.03870(19) 0.62407(14) 0.85442(11) 0.0586(6) Uani 1 1 d . . . . .
H29 H 1.055866 0.578155 0.824914 0.070 Uiso 1 1 calc R . . . .
C30 C 1.1333(2) 0.64368(15) 0.92253(12) 0.0684(7) Uani 1 1 d . . . . .
H30 H 1.214736 0.611415 0.938939 0.082 Uiso 1 1 calc R . . . .
C31 C 1.11016(18) 0.70956(12) 0.96665(9) 0.0473(4) Uani 1 1 d . . . . .
H31 H 1.174133 0.722013 1.013865 0.057 Uiso 1 1 calc R . . . .
C32 C 0.99331(17) 0.75711(10) 0.94150(8) 0.0376(3) Uani 1 1 d . . . . .
H32 H 0.976819 0.802919 0.971323 0.045 Uiso 1 1 calc R . . . .
C33 C 0.89943(15) 0.73844(9) 0.87275(8) 0.0311(3) Uani 1 1 d . . . . .
H33 H 0.820267 0.772576 0.855473 0.037 Uiso 1 1 calc R . . . .
C34 C 0.77301(14) 0.78401(8) 0.68495(7) 0.0270(3) Uani 1 1 d . . . . .
C35 C 0.70512(19) 0.86091(9) 0.66979(9) 0.0407(4) Uani 1 1 d . . . . .
H35 H 0.626041 0.870719 0.687102 0.049 Uiso 1 1 calc R . . . .
C36 C 0.7518(2) 0.92353(10) 0.62959(11) 0.0533(5) Uani 1 1 d . . . . .
H36 H 0.705290 0.975952 0.620367 0.064 Uiso 1 1 calc R . . . .
C37 C 0.8652(2) 0.90989(10) 0.60310(10) 0.0495(5) Uani 1 1 d D . . . .
C38 C 0.93334(18) 0.83387(10) 0.61761(9) 0.0416(4) Uani 1 1 d . . . . .
H38 H 1.011731 0.824340 0.599604 0.050 Uiso 1 1 calc R . . . .
C39 C 0.88857(15) 0.77159(9) 0.65807(8) 0.0322(3) Uani 1 1 d . . . . .
H39 H 0.936759 0.719749 0.667749 0.039 Uiso 1 1 calc R . . . .
C41 C 0.8054(19) 1.0434(8) 0.5282(10) 0.080(2) Uani 0.319(16) 1 d D . P A 2
H41A H 0.845310 1.077343 0.494693 0.120 Uiso 0.319(16) 1 calc GR . P A 2
H41B H 0.792760 1.078561 0.569975 0.120 Uiso 0.319(16) 1 calc GR . P A 2
H41C H 0.716651 1.021216 0.499152 0.120 Uiso 0.319(16) 1 calc GR . P A 2
C43 C 0.8731(12) 1.0460(3) 0.5532(5) 0.080(2) Uani 0.681(16) 1 d D . P A 1
H43A H 0.775815 1.044645 0.525639 0.120 Uiso 0.681(16) 1 calc GR . P A 1
H43B H 0.923105 1.080135 0.524813 0.120 Uiso 0.681(16) 1 calc GR . P A 1
H43C H 0.883617 1.070748 0.603702 0.120 Uiso 0.681(16) 1 calc GR . P A 1

loop_
_atom_site_aniso_label
_atom_site_aniso_U_11
_atom_site_aniso_U_22
_atom_site_aniso_U_33
_atom_site_aniso_U_23
_atom_site_aniso_U_13
_atom_site_aniso_U_12
S18 0.03137(18) 0.01908(16) 0.02846(18) -0.00393(11) 0.01346(13) -0.00229(11)
O2 0.1025(12) 0.0407(7) 0.1049(13) -0.0116(8) 0.0703(11) -0.0295(8)
O3 0.0994(12) 0.0633(9) 0.0878(11) -0.0120(8) 0.0694(10) -0.0335(9)
O19 0.0392(6) 0.0317(5) 0.0382(6) -0.0151(4) 0.0163(4) -0.0111(4)
O20 0.0472(6) 0.0220(5) 0.0406(6) 0.0036(4) 0.0198(5) 0.0073(4)
O40 0.117(5) 0.027(2) 0.0742(12) 0.0070(16) 0.065(3) -0.0074(17)
O42 0.117(5) 0.027(2) 0.0742(12) 0.0070(16) 0.065(3) -0.0074(17)
N1 0.0589(9) 0.0444(8) 0.0664(10) -0.0015(7) 0.0371(8) -0.0182(7)
N10 0.0266(5) 0.0215(5) 0.0332(6) -0.0019(4) 0.0110(4) -0.0009(4)
N13 0.0275(5) 0.0200(5) 0.0272(5) 0.0003(4) 0.0088(4) -0.0010(4)
N16 0.0262(5) 0.0211(5) 0.0234(5) -0.0029(4) 0.0090(4) -0.0001(4)
C4 0.0331(7) 0.0337(8) 0.0428(8) 0.0031(6) 0.0150(6) -0.0082(6)
C5 0.0330(7) 0.0408(8) 0.0434(8) -0.0026(7) 0.0199(6) -0.0034(6)
C6 0.0302(7) 0.0307(7) 0.0400(8) -0.0047(6) 0.0142(6) -0.0012(5)
C7 0.0214(6) 0.0259(6) 0.0300(7) -0.0007(5) 0.0057(5) -0.0017(5)
C8 0.0271(6) 0.0261(6) 0.0315(7) -0.0025(5) 0.0091(5) -0.0028(5)
C9 0.0315(7) 0.0263(7) 0.0379(7) -0.0013(6) 0.0097(6) -0.0050(5)
C11 0.0278(6) 0.0214(6) 0.0373(7) -0.0002(5) 0.0101(5) 0.0027(5)
C12 0.0318(7) 0.0213(6) 0.0306(6) -0.0015(5) 0.0131(5) 0.0009(5)
C14 0.0261(6) 0.0243(6) 0.0226(6) 0.0002(5) 0.0086(5) -0.0004(5)
C15 0.0267(6) 0.0238(6) 0.0227(6) 0.0018(5) 0.0088(5) 0.0011(5)
C17 0.0272(6) 0.0240(6) 0.0238(6) 0.0006(5) 0.0068(5) -0.0011(5)
C21 0.0296(6) 0.0216(6) 0.0271(6) -0.0038(5) 0.0125(5) -0.0011(5)
C22 0.0340(7) 0.0415(8) 0.0299(7) 0.0029(6) 0.0078(6) -0.0027(6)
C23 0.0504(9) 0.0387(8) 0.0349(8) 0.0083(6) 0.0174(7) 0.0019(7)
C24 0.0458(8) 0.0246(6) 0.0470(8) -0.0043(6) 0.0286(7) -0.0024(6)
C25 0.0750(13) 0.0314(8) 0.0759(13) -0.0033(8) 0.0511(11) -0.0094(8)
C26 0.0304(7) 0.0398(8) 0.0545(10) -0.0010(7) 0.0147(7) -0.0051(6)
C27 0.0292(7) 0.0352(7) 0.0391(8) 0.0045(6) 0.0085(6) 0.0013(6)
C28 0.0303(7) 0.0306(7) 0.0255(6) -0.0034(5) 0.0063(5) -0.0004(5)
C29 0.0472(10) 0.0655(12) 0.0497(10) -0.0289(9) -0.0104(8) 0.0240(9)
C30 0.0528(11) 0.0766(14) 0.0568(12) -0.0245(11) -0.0186(9) 0.0282(10)
C31 0.0486(9) 0.0512(10) 0.0323(8) -0.0092(7) -0.0060(7) 0.0013(8)
C32 0.0481(9) 0.0343(7) 0.0285(7) -0.0064(6) 0.0066(6) -0.0038(6)
C33 0.0358(7) 0.0287(7) 0.0278(7) -0.0032(5) 0.0069(5) -0.0009(6)
C34 0.0376(7) 0.0213(6) 0.0221(6) -0.0033(5) 0.0082(5) -0.0063(5)
C35 0.0634(10) 0.0242(7) 0.0416(8) 0.0016(6) 0.0262(8) 0.0029(7)
C36 0.0971(15) 0.0223(7) 0.0511(10) 0.0043(7) 0.0382(10) 0.0026(8)
C37 0.0865(13) 0.0304(8) 0.0406(9) -0.0023(7) 0.0325(9) -0.0188(8)
C38 0.0542(9) 0.0396(8) 0.0365(8) -0.0053(6) 0.0218(7) -0.0173(7)
C39 0.0379(7) 0.0307(7) 0.0290(7) -0.0031(5) 0.0109(6) -0.0078(6)
C41 0.141(7) 0.0314(11) 0.086(4) 0.017(2) 0.064(4) -0.003(3)
C43 0.141(7) 0.0314(11) 0.086(4) 0.017(2) 0.064(4) -0.003(3)

loop_
_atom_type_symbol
_atom_type_description
_atom_type_scat_dispersion_real
_atom_type_scat_dispersion_imag
_atom_type_scat_source
C C 0.0181 0.0091 'International Tables Vol C Tables 4.2.6.8 and 6.1.1.4'
H H 0.0000 0.0000 'International Tables Vol C Tables 4.2.6.8 and 6.1.1.4'
N N 0.0311 0.0180 'International Tables Vol C Tables 4.2.6.8 and 6.1.1.4'
O O 0.0492 0.0322 'International Tables Vol C Tables 4.2.6.8 and 6.1.1.4'
S S 0.3331 0.5567 'International Tables Vol C Tables 4.2.6.8 and 6.1.1.4'

loop_
_exptl_crystal_face_index_h
_exptl_crystal_face_index_k
_exptl_crystal_face_index_l
_exptl_crystal_face_perp_dist
0 1 -1 0.1410
0 -1 1 0.1410
-1 1 0 0.1593
1 -1 0 0.1593
1 0 -1 0.1832
-1 0 1 0.1832
0 1 1 0.0951
0 -1 -1 0.0951

loop_
_geom_angle_atom_site_label_1
_geom_angle_atom_site_label_2
_geom_angle_atom_site_label_3
_geom_angle
_geom_angle_site_symmetry_1
_geom_angle_site_symmetry_3
_geom_angle_publ_flag
O19 S18 N16 106.26(6) . . ?
O19 S18 C21 109.21(6) . . ?
O20 S18 O19 119.88(6) . . ?
O20 S18 N16 107.12(6) . . ?
O20 S18 C21 108.91(6) . . ?
N16 S18 C21 104.32(6) . . ?
C37 O40 C41 124.9(13) . . ?
C37 O42 C43 113.7(5) . . ?
O2 N1 O3 123.26(15) . . ?
O2 N1 C4 118.39(14) . . ?
O3 N1 C4 118.35(15) . . ?
C7 N10 C11 121.28(11) . . ?
C7 N10 C17 121.37(11) . . ?
C17 N10 C11 116.99(11) . . ?
C14 N13 C12 118.09(10) . . ?
C34 N13 C12 121.57(11) . . ?
C34 N13 C14 119.63(11) . . ?
C15 N16 S18 114.78(9) . . ?
C15 N16 C17 123.41(10) . . ?
C17 N16 S18 116.64(8) . . ?
C5 C4 N1 119.41(14) . . ?
C9 C4 N1 119.15(14) . . ?
C9 C4 C5 121.44(13) . . ?
C4 C5 H5 120.3 . . ?
C6 C5 C4 119.45(14) . . ?
C6 C5 H5 120.3 . . ?
C5 C6 H6 119.6 . . ?
C5 C6 C7 120.76(13) . . ?
C7 C6 H6 119.6 . . ?
N10 C7 C6 121.03(12) . . ?
N10 C7 C8 121.03(12) . . ?
C8 C7 C6 117.94(13) . . ?
C7 C8 H8 119.6 . . ?
C9 C8 C7 120.84(13) . . ?
C9 C8 H8 119.6 . . ?
C4 C9 H9 120.3 . . ?
C8 C9 C4 119.38(13) . . ?
C8 C9 H9 120.3 . . ?
N10 C11 H11A 109.4 . . ?
N10 C11 H11B 109.4 . . ?
N10 C11 C12 110.97(11) . . ?
H11A C11 H11B 108.0 . . ?
C12 C11 H11A 109.4 . . ?
C12 C11 H11B 109.4 . . ?
N13 C12 C11 109.53(11) . . ?
N13 C12 H12A 109.8 . . ?
N13 C12 H12B 109.8 . . ?
C11 C12 H12A 109.8 . . ?
C11 C12 H12B 109.8 . . ?
H12A C12 H12B 108.2 . . ?
N13 C14 C28 115.84(11) . . ?
C15 C14 N13 123.12(12) . . ?
C15 C14 C28 121.01(12) . . ?
N16 C15 H15 115.1 . . ?
C14 C15 N16 129.81(12) . . ?
C14 C15 H15 115.1 . . ?
N10 C17 N16 112.23(10) . . ?
N10 C17 H17A 109.2 . . ?
N10 C17 H17B 109.2 . . ?
N16 C17 H17A 109.2 . . ?
N16 C17 H17B 109.2 . . ?
H17A C17 H17B 107.9 . . ?
C22 C21 S18 119.39(11) . . ?
C22 C21 C27 120.65(13) . . ?
C27 C21 S18 119.82(11) . . ?
C21 C22 H22 120.3 . . ?
C21 C22 C23 119.49(14) . . ?
C23 C22 H22 120.3 . . ?
C22 C23 H23 119.5 . . ?
C22 C23 C24 120.90(14) . . ?
C24 C23 H23 119.5 . . ?
C23 C24 C25 120.90(16) . . ?
C26 C24 C23 118.57(14) . . ?
C26 C24 C25 120.53(16) . . ?
C24 C25 H25A 109.5 . . ?
C24 C25 H25B 109.5 . . ?
C24 C25 H25C 109.5 . . ?
H25A C25 H25B 109.5 . . ?
H25A C25 H25C 109.5 . . ?
H25B C25 H25C 109.5 . . ?
C24 C26 H26 119.2 . . ?
C24 C26 C27 121.51(14) . . ?
C27 C26 H26 119.2 . . ?
C21 C27 C26 118.87(14) . . ?
C21 C27 H27 120.6 . . ?
C26 C27 H27 120.6 . . ?
C29 C28 C14 122.43(13) . . ?
C29 C28 C33 117.76(13) . . ?
C33 C28 C14 119.78(12) . . ?
C28 C29 H29 119.5 . . ?
C30 C29 C28 120.99(16) . . ?
C30 C29 H29 119.5 . . ?
C29 C30 H30 119.7 . . ?
C31 C30 C29 120.59(17) . . ?
C31 C30 H30 119.7 . . ?
C30 C31 H31 120.4 . . ?
C32 C31 C30 119.22(15) . . ?
C32 C31 H31 120.4 . . ?
C31 C32 H32 119.8 . . ?
C31 C32 C33 120.31(14) . . ?
C33 C32 H32 119.8 . . ?
C28 C33 H33 119.5 . . ?
C32 C33 C28 121.08(14) . . ?
C32 C33 H33 119.5 . . ?
C35 C34 N13 122.12(13) . . ?
C35 C34 C39 118.01(13) . . ?
C39 C34 N13 119.84(12) . . ?
C34 C35 H35 119.6 . . ?
C36 C35 C34 120.78(16) . . ?
C36 C35 H35 119.6 . . ?
C35 C36 H36 119.8 . . ?
C37 C36 C35 120.36(16) . . ?
C37 C36 H36 119.8 . . ?
C36 C37 O40 114.7(6) . . ?
C36 C37 O42 129.8(4) . . ?
C36 C37 C38 119.46(15) . . ?
C38 C37 O40 125.7(6) . . ?
C38 C37 O42 110.8(4) . . ?
C37 C38 H38 119.7 . . ?
C37 C38 C39 120.64(16) . . ?
C39 C38 H38 119.7 . . ?
C34 C39 H39 119.6 . . ?
C38 C39 C34 120.75(14) . . ?
C38 C39 H39 119.6 . . ?
O40 C41 H41A 109.5 . . ?
O40 C41 H41B 109.5 . . ?
O40 C41 H41C 109.5 . . ?
H41A C41 H41B 109.5 . . ?
H41A C41 H41C 109.5 . . ?
H41B C41 H41C 109.5 . . ?
O42 C43 H43A 109.5 . . ?
O42 C43 H43B 109.5 . . ?
O42 C43 H43C 109.5 . . ?
H43A C43 H43B 109.5 . . ?
H43A C43 H43C 109.5 . . ?
H43B C43 H43C 109.5 . . ?

loop_
_geom_bond_atom_site_label_1
_geom_bond_atom_site_label_2
_geom_bond_distance
_geom_bond_site_symmetry_2
_geom_bond_publ_flag
S18 O19 1.4335(10) . ?
S18 O20 1.4281(11) . ?
S18 N16 1.6655(11) . ?
S18 C21 1.7567(13) . ?
O2 N1 1.229(2) . ?
O3 N1 1.232(2) . ?
O40 C37 1.399(12) . ?
O40 C41 1.430(13) . ?
O42 C37 1.383(6) . ?
O42 C43 1.432(6) . ?
N1 C4 1.4468(19) . ?
N10 C7 1.3760(17) . ?
N10 C11 1.4627(16) . ?
N10 C17 1.4393(17) . ?
N13 C12 1.4608(16) . ?
N13 C14 1.4230(16) . ?
N13 C34 1.4001(16) . ?
N16 C15 1.4114(16) . ?
N16 C17 1.4867(16) . ?
C4 C5 1.384(2) . ?
C4 C9 1.383(2) . ?
C5 H5 0.9500 . ?
C5 C6 1.376(2) . ?
C6 H6 0.9500 . ?
C6 C7 1.4139(19) . ?
C7 C8 1.4125(18) . ?
C8 H8 0.9500 . ?
C8 C9 1.3763(19) . ?
C9 H9 0.9500 . ?
C11 H11A 0.9900 . ?
C11 H11B 0.9900 . ?
C11 C12 1.5153(19) . ?
C12 H12A 0.9900 . ?
C12 H12B 0.9900 . ?
C14 C15 1.3372(18) . ?
C14 C28 1.4887(18) . ?
C15 H15 0.9500 . ?
C17 H17A 0.9900 . ?
C17 H17B 0.9900 . ?
C21 C22 1.382(2) . ?
C21 C27 1.385(2) . ?
C22 H22 0.9500 . ?
C22 C23 1.386(2) . ?
C23 H23 0.9500 . ?
C23 C24 1.386(2) . ?
C24 C25 1.505(2) . ?
C24 C26 1.382(2) . ?
C25 H25A 0.9800 . ?
C25 H25B 0.9800 . ?
C25 H25C 0.9800 . ?
C26 H26 0.9500 . ?
C26 C27 1.387(2) . ?
C27 H27 0.9500 . ?
C28 C29 1.387(2) . ?
C28 C33 1.3926(19) . ?
C29 H29 0.9500 . ?
C29 C30 1.387(2) . ?
C30 H30 0.9500 . ?
C30 C31 1.378(3) . ?
C31 H31 0.9500 . ?
C31 C32 1.376(2) . ?
C32 H32 0.9500 . ?
C32 C33 1.388(2) . ?
C33 H33 0.9500 . ?
C34 C35 1.394(2) . ?
C34 C39 1.400(2) . ?
C35 H35 0.9500 . ?
C35 C36 1.392(2) . ?
C36 H36 0.9500 . ?
C36 C37 1.378(3) . ?
C37 C38 1.382(3) . ?
C38 H38 0.9500 . ?
C38 C39 1.382(2) . ?
C39 H39 0.9500 . ?
C41 H41A 0.9800 . ?
C41 H41B 0.9800 . ?
C41 H41C 0.9800 . ?
C43 H43A 0.9800 . ?
C43 H43B 0.9800 . ?
C43 H43C 0.9800 . ?

loop_
_exptl_oxdiff_crystal_face_indexfrac_h
_exptl_oxdiff_crystal_face_indexfrac_k
_exptl_oxdiff_crystal_face_indexfrac_l
_exptl_oxdiff_crystal_face_x
_exptl_oxdiff_crystal_face_y
_exptl_oxdiff_crystal_face_z
-0.0000 1.0000 -1.0000 0.1271 0.0261 -0.0157
0.0000 -1.0000 1.0000 -0.1271 -0.0261 0.0157
-1.0000 1.0000 -0.0000 0.1214 -0.0053 0.1397
1.0000 -1.0000 0.0000 -0.1214 0.0053 -0.1397
1.0000 -0.0000 -1.0000 0.0057 0.0313 -0.1554
-1.0000 0.0000 1.0000 -0.0057 -0.0313 0.1554
-0.0000 1.0000 1.0000 0.0394 -0.1246 0.0020
0.0000 -1.0000 -1.0000 -0.0394 0.1246 -0.0020
